data_7153816
loop_
_publ_author_name
'Prasad, Karothu Durga'
'Trinath, Jamma'
'Biswas, Ansuman'
'Sekar, Kanagaraj'
'Balaji, Kithiganahalli N.'
'Guru Row, Tayur N.'

_publ_section_title
;
 Alkyl chain substituted 1,9-pyrazoloanthrones exhibit prominent
 inhibitory effect on c-Jun N-terminal kinase (JNK).
;
_journal_issue 26
_journal_name_full 'Organic &amp; biomolecular chemistry'
_journal_page_first 4656
_journal_page_last 4662
_journal_paper_doi 10.1039/c4ob00548a
_journal_volume 12
_journal_year 2014
_chemical_compound_source 'see text'
_chemical_formula_moiety 'C17 H14 N2 O'
_chemical_formula_sum 'C17 H14 N2 O'
_chemical_formula_weight 262.30
_chemical_name_systematic ?
_space_group_IT_number 148
_symmetry_cell_setting trigonal
_symmetry_Int_Tables_number 148
_symmetry_space_group_name_Hall '-R 3'
_symmetry_space_group_name_H-M 'R -3 :H'
_atom_sites_solution_hydrogens geom
_atom_sites_solution_primary direct
_atom_sites_solution_secondary difmap
_cell_angle_alpha 90
_cell_angle_beta 90
_cell_angle_gamma 120
_cell_formula_units_Z 18
_cell_length_a 27.7895(8)
_cell_length_b 27.7895(8)
_cell_length_c 8.9482(3)
_cell_measurement_reflns_used 13435
_cell_measurement_temperature 120(1)
_cell_measurement_theta_max 27.0
_cell_measurement_theta_min 2.4
_cell_volume 5984.5(3)
_computing_cell_refinement 'CrysAlisPro CCD (Oxford Diffraction, 2009)'
_computing_data_collection 'CrysAlisPro CCD (Oxford Diffraction, 2009)'
_computing_data_reduction 'CrysAlisPro RED (Oxford Diffraction, 2009)'
_computing_molecular_graphics 'Ortep-3 (Farrugia, 1997) and CAMERON (Watkin et al., 1993)'
_computing_publication_material 'WinGX (Farrugia, 1999)'
_computing_structure_refinement 'SHELXL97 (Sheldrick, 2008)'
_computing_structure_solution 'SHELXS97  (Sheldrick, 2008)'
_diffrn_ambient_temperature 120(1)
_diffrn_measured_fraction_theta_full 1.000
_diffrn_measured_fraction_theta_max 1.000
_diffrn_measurement_device_type 'Oxford Xcalibur,Eos(Nova) CCD detector'
_diffrn_measurement_method 'f\w scans'
_diffrn_radiation_monochromator graphite
_diffrn_radiation_probe x-ray
_diffrn_radiation_source 'Enhance (Mo) X-ray Source'
_diffrn_radiation_type MoK\a
_diffrn_radiation_wavelength 0.71073
_diffrn_reflns_av_R_equivalents 0.0426
_diffrn_reflns_av_sigmaI/netI 0.0367
_diffrn_reflns_limit_h_max 35
_diffrn_reflns_limit_h_min -35
_diffrn_reflns_limit_k_max 34
_diffrn_reflns_limit_k_min -35
_diffrn_reflns_limit_l_max 11
_diffrn_reflns_limit_l_min -11
_diffrn_reflns_number 13435
_diffrn_reflns_reduction_process
;
;
_diffrn_reflns_theta_full 26.99
_diffrn_reflns_theta_max 26.99
_diffrn_reflns_theta_min 2.43
_exptl_absorpt_coefficient_mu 0.083
_exptl_absorpt_correction_T_max 0.9836
_exptl_absorpt_correction_T_min 0.9755
_exptl_absorpt_correction_type multi-scan
_exptl_absorpt_process_details 'CrysAlis RED (Oxford Diffraction,2009)'
_exptl_crystal_colour colorless
_exptl_crystal_density_diffrn 1.310
_exptl_crystal_density_method 'Not Measured'
_exptl_crystal_description block
_exptl_crystal_F_000 2484
_exptl_crystal_size_max 0.30
_exptl_crystal_size_mid 0.20
_exptl_crystal_size_min 0.20
_refine_diff_density_max 0.347
_refine_diff_density_min -0.271
_refine_diff_density_rms 0.048
_refine_ls_extinction_method none
_refine_ls_goodness_of_fit_ref 1.083
_refine_ls_hydrogen_treatment constr
_refine_ls_matrix_type full
_refine_ls_number_parameters 182
_refine_ls_number_reflns 2914
_refine_ls_number_restraints 0
_refine_ls_restrained_S_all 1.083
_refine_ls_R_factor_all 0.0679
_refine_ls_R_factor_gt 0.0509
_refine_ls_shift/su_max 0.014
_refine_ls_shift/su_mean 0.002
_refine_ls_structure_factor_coef Fsqd
_refine_ls_weighting_details 'calc w=1/[\s^2^(Fo^2^)+(0.1000P)^2^+0.0000P] where P=(Fo^2^+2Fc^2^)/3'
_refine_ls_weighting_scheme calc
_refine_ls_wR_factor_gt 0.1518
_refine_ls_wR_factor_ref 0.1644
_reflns_number_gt 2239
_reflns_number_total 2914
_reflns_threshold_expression >2sigma(I)
_cod_data_source_file c4ob00548a2.cif
_cod_data_source_block x
_cod_depositor_comments
;
The following automatic conversions were performed:

'_symmetry_cell_setting' value 'Trigonal' changed to 'trigonal'
according to
/usr/data/users/saulius/crontab/automatic-downloads/rss-feeds/RSC/lib/dictionaries/cif_core.dic
dictionary named 'cif_core.dic' version 2.4.2 from 2011-04-26.

Automatic conversion script
Id: cif_fix_values 2281 2013-09-26 08:29:07Z andrius 

 Adding full bibliography for 7153814--7153819.cif.
;
_cod_original_sg_symbol_H-M 'R -3'
_cod_database_code 7153816

loop_
_symmetry_equiv_pos_site_id
_symmetry_equiv_pos_as_xyz
1 x,y,z
2 -y,x-y,z
3 -x+y,-x,z
4 -x,-y,-z
5 y,-x+y,-z
6 x-y,x,-z
7 1/3+x,2/3+y,2/3+z
8 1/3-y,2/3+x-y,2/3+z
9 1/3-x+y,2/3-x,2/3+z
10 1/3-x,2/3-y,2/3-z
11 1/3+y,2/3-x+y,2/3-z
12 1/3+x-y,2/3+x,2/3-z
13 2/3+x,1/3+y,1/3+z
14 2/3-y,1/3+x-y,1/3+z
15 2/3-x+y,1/3-x,1/3+z
16 2/3-x,1/3-y,1/3-z
17 2/3+y,1/3-x+y,1/3-z
18 2/3+x-y,1/3+x,1/3-z

loop_
_atom_site_label
_atom_site_type_symbol
_atom_site_fract_x
_atom_site_fract_y
_atom_site_fract_z
_atom_site_U_iso_or_equiv
_atom_site_adp_type
_atom_site_occupancy
_atom_site_symmetry_multiplicity
_atom_site_calc_flag
_atom_site_refinement_flags
O O 0.59554(5) 0.47401(5) 0.76025(14) 0.0367(3) Uani 1 1 d .
N2 N 0.42895(6) 0.52395(6) 0.75578(16) 0.0296(4) Uani 1 1 d .
N3 N 0.45396(5) 0.56719(6) 0.85527(15) 0.0304(4) Uani 1 1 d .
C4 C 0.46472(6) 0.50522(6) 0.73978(17) 0.0247(4) Uani 1 1 d .
C5 C 0.51219(6) 0.53641(6) 0.82770(17) 0.0232(4) Uani 1 1 d .
C6 C 0.50501(6) 0.57648(7) 0.90120(17) 0.0254(4) Uani 1 1 d .
C7 C 0.50645(6) 0.45003(6) 0.65987(17) 0.0252(4) Uani 1 1 d .
C8 C 0.50485(7) 0.40690(7) 0.57586(19) 0.0301(4) Uani 1 1 d .
H8 H 0.5340 0.3996 0.5831 0.036 Uiso 1 1 calc R
C9 C 0.46116(6) 0.46016(6) 0.64942(17) 0.0250(4) Uani 1 1 d .
C10 C 0.55706(7) 0.48402(7) 0.75696(18) 0.0263(4) Uani 1 1 d .
C11 C 0.55857(6) 0.53001(6) 0.84348(17) 0.0233(4) Uani 1 1 d .
C12 C 0.59983(7) 0.56721(7) 0.93951(17) 0.0264(4) Uani 1 1 d .
H12 H 0.6317 0.5649 0.9551 0.032 Uiso 1 1 calc R
C13 C 0.54674(7) 0.61429(7) 0.99689(18) 0.0287(4) Uani 1 1 d .
H13 H 0.5435 0.6419 1.0469 0.034 Uiso 1 1 calc R
C14 C 0.59316(7) 0.60827(7) 1.01299(18) 0.0285(4) Uani 1 1 d .
H14 H 0.6215 0.6328 1.0760 0.034 Uiso 1 1 calc R
C15 C 0.42605(8) 0.59756(8) 0.9002(2) 0.0401(5) Uani 1 1 d .
H15A H 0.4290 0.6027 1.0078 0.048 Uiso 1 1 calc R
H15B H 0.3869 0.5756 0.8754 0.048 Uiso 1 1 calc R
C16 C 0.41702(7) 0.38553(7) 0.46987(19) 0.0327(4) Uani 1 1 d .
H16 H 0.3876 0.3644 0.4053 0.039 Uiso 1 1 calc R
C17 C 0.46053(8) 0.37469(7) 0.48187(19) 0.0334(4) Uani 1 1 d .
H17 H 0.4599 0.3460 0.4271 0.040 Uiso 1 1 calc R
C18 C 0.41699(7) 0.42752(7) 0.55329(17) 0.0292(4) Uani 1 1 d .
H18 H 0.3874 0.4341 0.5453 0.035 Uiso 1 1 calc R
C19 C 0.45008(9) 0.65335(8) 0.8260(3) 0.0523(6) Uani 1 1 d .
H19A H 0.4457 0.6484 0.7185 0.063 Uiso 1 1 calc R
H19B H 0.4895 0.6750 0.8477 0.063 Uiso 1 1 calc R
C20 C 0.42165(10) 0.68449(10) 0.8799(4) 0.0824(10) Uani 1 1 d .
H20A H 0.4401 0.7213 0.8384 0.124 Uiso 1 1 calc R
H20B H 0.4233 0.6867 0.9870 0.124 Uiso 1 1 calc R
H20C H 0.3835 0.6652 0.8484 0.124 Uiso 1 1 calc R

loop_
_atom_site_aniso_label
_atom_site_aniso_U_11
_atom_site_aniso_U_22
_atom_site_aniso_U_33
_atom_site_aniso_U_23
_atom_site_aniso_U_13
_atom_site_aniso_U_12
O 0.0335(7) 0.0412(7) 0.0422(8) -0.0033(6) -0.0029(6) 0.0237(6)
N2 0.0240(7) 0.0281(7) 0.0341(8) 0.0047(6) 0.0015(6) 0.0111(6)
N3 0.0261(7) 0.0298(8) 0.0359(8) 0.0025(6) 0.0023(6) 0.0145(6)
C4 0.0206(8) 0.0238(8) 0.0251(8) 0.0075(6) 0.0031(6) 0.0077(6)
C5 0.0224(8) 0.0222(8) 0.0221(8) 0.0071(6) 0.0045(6) 0.0089(6)
C6 0.0240(8) 0.0265(8) 0.0251(8) 0.0070(6) 0.0035(6) 0.0122(7)
C7 0.0265(8) 0.0220(8) 0.0212(8) 0.0065(6) 0.0045(6) 0.0075(7)
C8 0.0340(9) 0.0267(8) 0.0278(9) 0.0054(7) 0.0068(7) 0.0138(7)
C9 0.0228(8) 0.0229(8) 0.0232(8) 0.0088(6) 0.0036(6) 0.0069(6)
C10 0.0267(8) 0.0267(8) 0.0254(8) 0.0066(7) 0.0038(6) 0.0131(7)
C11 0.0239(8) 0.0241(8) 0.0206(8) 0.0077(6) 0.0034(6) 0.0110(6)
C12 0.0236(8) 0.0311(9) 0.0240(8) 0.0065(7) 0.0004(6) 0.0133(7)
C13 0.0321(9) 0.0272(8) 0.0257(8) 0.0031(7) 0.0029(7) 0.0140(7)
C14 0.0271(9) 0.0290(9) 0.0234(8) 0.0014(7) -0.0029(7) 0.0095(7)
C15 0.0337(10) 0.0390(10) 0.0549(12) 0.0009(9) 0.0007(9) 0.0237(9)
C16 0.0321(9) 0.0262(9) 0.0244(8) 0.0053(7) -0.0005(7) 0.0030(7)
C17 0.0402(10) 0.0241(8) 0.0265(9) 0.0036(7) 0.0049(7) 0.0090(8)
C18 0.0252(8) 0.0286(9) 0.0261(9) 0.0089(7) 0.0020(7) 0.0078(7)
C19 0.0448(12) 0.0401(11) 0.0765(16) 0.0071(10) -0.0028(11) 0.0245(10)
C20 0.0417(13) 0.0429(13) 0.170(3) 0.0090(16) -0.0013(16) 0.0266(11)

loop_
_atom_type_symbol
_atom_type_description
_atom_type_scat_dispersion_real
_atom_type_scat_dispersion_imag
_atom_type_scat_source
O O 0.0106 0.0060 'International Tables Vol C Tables 4.2.6.8 and 6.1.1.4'
N N 0.0061 0.0033 'International Tables Vol C Tables 4.2.6.8 and 6.1.1.4'
H H 0.0000 0.0000 'International Tables Vol C Tables 4.2.6.8 and 6.1.1.4'
C C 0.0033 0.0016 'International Tables Vol C Tables 4.2.6.8 and 6.1.1.4'

loop_
_geom_angle_atom_site_label_1
_geom_angle_atom_site_label_2
_geom_angle_atom_site_label_3
_geom_angle
C4 N2 N3 105.07(13)
C6 N3 N2 112.48(13)
C6 N3 C15 127.37(15)
N2 N3 C15 120.15(14)
N2 C4 C5 110.55(14)
N2 C4 C9 130.57(15)
C5 C4 C9 118.88(14)
C6 C5 C11 124.50(15)
C6 C5 C4 107.04(13)
C11 C5 C4 128.46(15)
N3 C6 C5 104.86(14)
N3 C6 C13 135.60(15)
C5 C6 C13 119.54(14)
C8 C7 C9 118.85(15)
C8 C7 C10 117.70(15)
C9 C7 C10 123.44(14)
C17 C8 C7 121.13(16)
C18 C9 C7 119.23(15)
C18 C9 C4 124.13(15)
C7 C9 C4 116.63(14)
O C10 C11 122.03(15)
O C10 C7 120.83(15)
C11 C10 C7 117.12(13)
C12 C11 C5 116.03(15)
C12 C11 C10 128.53(14)
C5 C11 C10 115.44(14)
C11 C12 C14 119.82(14)
C14 C13 C6 116.32(15)
C13 C14 C12 123.79(15)
N3 C15 C19 112.60(16)
C18 C16 C17 120.54(16)
C8 C17 C16 119.72(16)
C16 C18 C9 120.51(16)
C15 C19 C20 111.07(19)

loop_
_geom_bond_atom_site_label_1
_geom_bond_atom_site_label_2
_geom_bond_distance
O C10 1.2324(19)
N2 C4 1.341(2)
N2 N3 1.3728(19)
N3 C6 1.372(2)
N3 C15 1.459(2)
C4 C5 1.402(2)
C4 C9 1.452(2)
C5 C6 1.391(2)
C5 C11 1.394(2)
C6 C13 1.401(2)
C7 C8 1.397(2)
C7 C9 1.423(2)
C7 C10 1.515(2)
C8 C17 1.387(2)
C9 C18 1.399(2)
C10 C11 1.477(2)
C11 C12 1.392(2)
C12 C14 1.407(2)
C13 C14 1.389(2)
C15 C19 1.502(3)
C16 C18 1.386(2)
C16 C17 1.389(3)
C19 C20 1.513(3)
